data_4502293
loop_
_publ_author_name
'Singh, Devendra'
'Bhattacharyya, Pradip K.'
'Baruah, Jubaraj B.'

_publ_section_title
;
 Structural Studies on Solvates of Cyclic Imide Tethered Carboxylic Acids
 with Pyridine and Quinoline
;
_journal_issue 1
_journal_name_full 'Crystal Growth &amp; Design'
_journal_page_first 348
_journal_paper_doi 10.1021/cg900938x
_journal_volume 10
_journal_year 2010
_chemical_formula_sum 'C20 H14 N2 O4'
_chemical_formula_weight 346.33
_chemical_name_systematic
; 
 ? 
;
_space_group_IT_number 14
_symmetry_cell_setting monoclinic
_symmetry_space_group_name_Hall '-P 2ybc'
_symmetry_space_group_name_H-M 'P 1 21/c 1'
_atom_sites_solution_hydrogens geom
_atom_sites_solution_primary direct
_atom_sites_solution_secondary difmap
_audit_creation_method SHELXL-97
_cell_angle_alpha 90.00
_cell_angle_beta 102.295(3)
_cell_angle_gamma 90.00
_cell_formula_units_Z 4
_cell_length_a 17.6509(10)
_cell_length_b 12.4017(7)
_cell_length_c 8.1183(5)
_cell_measurement_reflns_used 3274
_cell_measurement_temperature 296(2)
_cell_measurement_theta_max 21.96
_cell_measurement_theta_min 2.88
_cell_volume 1736.35(18)
_computing_cell_refinement 'Bruker SMART'
_computing_data_collection 'Bruker SMART'
_computing_data_reduction 'Bruker SAINT'
_computing_molecular_graphics 'Bruker SHELXTL'
_computing_publication_material 'Bruker SHELXTL'
_computing_structure_refinement 'SHELXL-97 (Sheldrick, 1997)'
_computing_structure_solution 'SHELXS-97 (Sheldrick, 1990)'
_diffrn_ambient_temperature 296(2)
_diffrn_measured_fraction_theta_full 0.985
_diffrn_measured_fraction_theta_max 0.985
_diffrn_measurement_device_type 'CCD area detector'
_diffrn_measurement_method 'phi and omega scans'
_diffrn_radiation_monochromator graphite
_diffrn_radiation_source 'fine-focus sealed tube'
_diffrn_radiation_type MoK\a
_diffrn_radiation_wavelength 0.71073
_diffrn_reflns_av_R_equivalents 0.0305
_diffrn_reflns_av_sigmaI/netI 0.0293
_diffrn_reflns_limit_h_max 23
_diffrn_reflns_limit_h_min -22
_diffrn_reflns_limit_k_max 16
_diffrn_reflns_limit_k_min -16
_diffrn_reflns_limit_l_max 9
_diffrn_reflns_limit_l_min -10
_diffrn_reflns_number 16803
_diffrn_reflns_theta_full 28.26
_diffrn_reflns_theta_max 28.26
_diffrn_reflns_theta_min 1.18
_exptl_absorpt_coefficient_mu 0.094
_exptl_absorpt_correction_type none
_exptl_crystal_colour Colorless
_exptl_crystal_density_diffrn 1.325
_exptl_crystal_density_method 'not measured'
_exptl_crystal_description Blocks
_exptl_crystal_F_000 720
_exptl_crystal_size_max 0.40
_exptl_crystal_size_mid 0.28
_exptl_crystal_size_min 0.20
_refine_diff_density_max 0.180
_refine_diff_density_min -0.151
_refine_diff_density_rms 0.042
_refine_ls_extinction_method none
_refine_ls_goodness_of_fit_ref 1.021
_refine_ls_hydrogen_treatment constr
_refine_ls_matrix_type full
_refine_ls_number_parameters 236
_refine_ls_number_reflns 4248
_refine_ls_number_restraints 0
_refine_ls_restrained_S_all 1.021
_refine_ls_R_factor_all 0.0922
_refine_ls_R_factor_gt 0.0472
_refine_ls_shift/su_max 0.001
_refine_ls_shift/su_mean 0.000
_refine_ls_structure_factor_coef Fsqd
_refine_ls_weighting_details 'calc w=1/[\s^2^(Fo^2^)+(0.0917P)^2^+0.0000P] where P=(Fo^2^+2Fc^2^)/3'
_refine_ls_weighting_scheme calc
_refine_ls_wR_factor_gt 0.1367
_refine_ls_wR_factor_ref 0.1660
_reflns_number_gt 2406
_reflns_number_total 4248
_reflns_threshold_expression >2sigma(I)
_cod_data_source_file cg900938x_si_005.cif
_cod_data_source_block thanapy
_cod_depositor_comments
;
The following automatic conversions were performed:

'_symmetry_cell_setting' value 'Monoclinic' changed to 'monoclinic'
according to /home/saulius/struct/CIF-dictionaries/cif_core.dic
dictionary named 'cif_core.dic' version 2.4.2 from
2011-04-26.

'_refine_ls_hydrogen_treatment' value 'CONSTR' changed
to 'constr' according to
/home/saulius/struct/CIF-dictionaries/cif_core.dic dictionary named
'cif_core.dic' version 2.4.2 from 2011-04-26.

Automatic conversion script
Id: cif_fix_values 1715 2011-07-08 13:25:40Z adriana 
;
_cod_original_sg_symbol_H-M P2(1)/c
_cod_database_code 4502293

loop_
_symmetry_equiv_pos_as_xyz
'x, y, z'
'-x, y+1/2, -z+1/2'
'-x, -y, -z'
'x, -y-1/2, z-1/2'

loop_
_atom_site_label
_atom_site_type_symbol
_atom_site_fract_x
_atom_site_fract_y
_atom_site_fract_z
_atom_site_U_iso_or_equiv
_atom_site_adp_type
_atom_site_occupancy
_atom_site_symmetry_multiplicity
_atom_site_calc_flag
_atom_site_refinement_flags
C7 C 0.17641(9) 1.16893(13) 0.1061(2) 0.0524(4) Uani 1 1 d .
C8 C 0.20994(9) 1.06004(13) 0.0939(2) 0.0541(4) Uani 1 1 d .
C2 C 0.10842(9) 1.15810(13) 0.1638(2) 0.0548(4) Uani 1 1 d .
C1 C 0.09632(9) 1.04205(14) 0.1946(2) 0.0606(4) Uani 1 1 d .
C14 C 0.24059(9) 0.84077(13) 0.3002(2) 0.0565(4) Uani 1 1 d .
C15 C 0.29386(10) 0.91831(15) 0.4103(2) 0.0619(5) Uani 1 1 d .
C9 C 0.17477(9) 0.87550(13) 0.1831(2) 0.0560(4) Uani 1 1 d .
C6 C 0.20312(10) 1.26877(13) 0.0704(2) 0.0629(5) Uani 1 1 d .
H6 H 0.2483 1.2759 0.0299 0.075 Uiso 1 1 calc R
C13 C 0.25240(12) 0.73029(14) 0.3218(3) 0.0686(5) Uani 1 1 d .
H13 H 0.2965 0.7054 0.3960 0.082 Uiso 1 1 calc R
C11 C 0.13459(13) 0.69199(17) 0.1234(3) 0.0801(6) Uani 1 1 d .
H11 H 0.0989 0.6424 0.0665 0.096 Uiso 1 1 calc R
C5 C 0.16017(11) 1.35820(15) 0.0969(2) 0.0706(5) Uani 1 1 d .
H5 H 0.1772 1.4266 0.0747 0.085 Uiso 1 1 calc R
C10 C 0.12242(11) 0.80112(15) 0.0963(3) 0.0694(5) Uani 1 1 d .
H10 H 0.0788 0.8249 0.0194 0.083 Uiso 1 1 calc R
N2 N 0.43704(11) 0.48251(16) 0.2073(3) 0.0928(6) Uani 1 1 d .
C4 C 0.09261(11) 1.34805(15) 0.1554(2) 0.0718(5) Uani 1 1 d .
H4 H 0.0649 1.4095 0.1718 0.086 Uiso 1 1 calc R
C3 C 0.06547(10) 1.24747(15) 0.1901(2) 0.0670(5) Uani 1 1 d .
H3 H 0.0200 1.2403 0.2297 0.080 Uiso 1 1 calc R
C12 C 0.19978(13) 0.65703(15) 0.2350(3) 0.0783(6) Uani 1 1 d .
H12 H 0.2085 0.5835 0.2521 0.094 Uiso 1 1 calc R
N1 N 0.15894(7) 0.98762(10) 0.15032(18) 0.0552(4) Uani 1 1 d .
C16 C 0.39610(14) 0.4137(2) 0.2734(4) 0.1171(9) Uani 1 1 d .
H16 H 0.3423 0.4180 0.2439 0.141 Uiso 1 1 calc R
C17 C 0.43015(19) 0.3334(3) 0.3872(5) 0.1400(11) Uani 1 1 d .
H17 H 0.3996 0.2871 0.4357 0.168 Uiso 1 1 calc R
C20 C 0.51275(15) 0.4718(3) 0.2469(4) 0.1117(9) Uani 1 1 d .
H20 H 0.5428 0.5201 0.2009 0.134 Uiso 1 1 calc R
C19 C 0.54904(16) 0.3944(3) 0.3509(4) 0.1296(11) Uani 1 1 d .
H19 H 0.6028 0.3891 0.3718 0.155 Uiso 1 1 calc R
C18 C 0.50821(18) 0.3248(3) 0.4247(4) 0.1211(9) Uani 1 1 d .
H18 H 0.5329 0.2725 0.4993 0.145 Uiso 1 1 calc R
O2 O 0.26726(7) 1.03430(10) 0.04600(18) 0.0736(4) Uani 1 1 d .
O1 O 0.04496(8) 0.99924(11) 0.2470(2) 0.0897(5) Uani 1 1 d .
O3 O 0.27845(8) 1.01194(11) 0.4268(2) 0.0876(5) Uani 1 1 d .
O4 O 0.35772(7) 0.87411(11) 0.4938(2) 0.0878(5) Uani 1 1 d .
H4A H 0.3837 0.9195 0.5543 0.132 Uiso 1 1 calc R

loop_
_atom_site_aniso_label
_atom_site_aniso_U_11
_atom_site_aniso_U_22
_atom_site_aniso_U_33
_atom_site_aniso_U_23
_atom_site_aniso_U_13
_atom_site_aniso_U_12
C7 0.0489(9) 0.0555(10) 0.0516(9) -0.0015(7) 0.0083(7) 0.0023(7)
C8 0.0475(9) 0.0565(10) 0.0585(10) -0.0026(7) 0.0118(8) -0.0029(7)
C2 0.0466(9) 0.0611(10) 0.0548(9) -0.0024(7) 0.0068(7) 0.0026(7)
C1 0.0462(9) 0.0683(11) 0.0681(11) -0.0037(8) 0.0139(8) -0.0050(8)
C14 0.0606(10) 0.0531(10) 0.0581(10) -0.0038(7) 0.0175(8) 0.0014(8)
C15 0.0580(11) 0.0656(12) 0.0613(11) -0.0015(8) 0.0109(8) 0.0021(8)
C9 0.0577(10) 0.0523(10) 0.0601(10) -0.0026(7) 0.0172(8) -0.0040(8)
C6 0.0678(11) 0.0573(11) 0.0653(11) -0.0029(8) 0.0180(9) -0.0039(8)
C13 0.0810(13) 0.0570(11) 0.0675(12) -0.0001(8) 0.0151(10) 0.0069(9)
C11 0.0973(15) 0.0663(13) 0.0787(14) -0.0163(10) 0.0236(12) -0.0249(11)
C5 0.0858(14) 0.0543(11) 0.0711(12) 0.0010(8) 0.0157(10) 0.0025(9)
C10 0.0693(12) 0.0634(12) 0.0730(13) -0.0068(9) 0.0097(9) -0.0120(9)
N2 0.0717(12) 0.1120(15) 0.0866(13) 0.0055(11) -0.0013(10) 0.0063(11)
C4 0.0798(13) 0.0603(11) 0.0719(12) -0.0052(9) 0.0085(10) 0.0187(9)
C3 0.0518(10) 0.0801(13) 0.0678(12) -0.0072(9) 0.0097(8) 0.0110(9)
C12 0.1076(16) 0.0520(11) 0.0797(14) -0.0062(9) 0.0301(13) -0.0024(11)
N1 0.0474(8) 0.0523(8) 0.0667(9) 0.0012(6) 0.0137(6) -0.0022(6)
C16 0.0634(14) 0.132(2) 0.146(3) 0.0265(19) -0.0009(15) 0.0098(15)
C17 0.111(2) 0.153(3) 0.153(3) 0.046(2) 0.021(2) 0.005(2)
C20 0.0752(17) 0.159(2) 0.0986(19) 0.0208(17) 0.0135(14) 0.0172(15)
C19 0.0827(17) 0.205(3) 0.101(2) 0.035(2) 0.0200(16) 0.052(2)
C18 0.108(2) 0.143(2) 0.108(2) 0.0257(18) 0.0136(18) 0.0551(18)
O2 0.0627(8) 0.0663(8) 0.1016(10) -0.0037(6) 0.0393(7) 0.0033(6)
O1 0.0682(9) 0.0855(9) 0.1279(13) -0.0033(8) 0.0491(9) -0.0148(7)
O3 0.0874(10) 0.0634(9) 0.0974(11) -0.0235(7) -0.0134(8) 0.0097(7)
O4 0.0657(9) 0.0825(10) 0.1034(12) -0.0079(8) -0.0086(8) 0.0090(7)

loop_
_atom_type_symbol
_atom_type_description
_atom_type_scat_dispersion_real
_atom_type_scat_dispersion_imag
_atom_type_scat_source
C C 0.0033 0.0016 'International Tables Vol C Tables 4.2.6.8 and 6.1.1.4'
H H 0.0000 0.0000 'International Tables Vol C Tables 4.2.6.8 and 6.1.1.4'
N N 0.0061 0.0033 'International Tables Vol C Tables 4.2.6.8 and 6.1.1.4'
O O 0.0106 0.0060 'International Tables Vol C Tables 4.2.6.8 and 6.1.1.4'

loop_
_geom_angle_atom_site_label_1
_geom_angle_atom_site_label_2
_geom_angle_atom_site_label_3
_geom_angle
C6 C7 C2 121.24(15)
C6 C7 C8 130.06(15)
C2 C7 C8 108.70(14)
O2 C8 N1 124.99(15)
O2 C8 C7 129.61(15)
N1 C8 C7 105.39(13)
C7 C2 C3 121.13(16)
C7 C2 C1 108.49(14)
C3 C2 C1 130.32(15)
O1 C1 N1 124.82(16)
O1 C1 C2 129.30(16)
N1 C1 C2 105.88(13)
C13 C14 C9 117.89(16)
C13 C14 C15 119.88(16)
C9 C14 C15 122.04(15)
O3 C15 O4 122.47(17)
O3 C15 C14 123.74(16)
O4 C15 C14 113.72(16)
C10 C9 C14 120.39(16)
C10 C9 N1 117.97(16)
C14 C9 N1 121.63(14)
C7 C6 C5 117.61(17)
C7 C6 H6 121.2
C5 C6 H6 121.2
C12 C13 C14 121.16(19)
C12 C13 H13 119.4
C14 C13 H13 119.4
C12 C11 C10 119.62(18)
C12 C11 H11 120.2
C10 C11 H11 120.2
C4 C5 C6 121.46(17)
C4 C5 H5 119.3
C6 C5 H5 119.3
C11 C10 C9 120.46(18)
C11 C10 H10 119.8
C9 C10 H10 119.8
C16 N2 C20 117.2(2)
C5 C4 C3 120.89(16)
C5 C4 H4 119.6
C3 C4 H4 119.6
C2 C3 C4 117.67(17)
C2 C3 H3 121.2
C4 C3 H3 121.2
C11 C12 C13 120.44(19)
C11 C12 H12 119.8
C13 C12 H12 119.8
C1 N1 C8 111.52(13)
C1 N1 C9 123.50(13)
C8 N1 C9 124.34(13)
N2 C16 C17 122.5(2)
N2 C16 H16 118.7
C17 C16 H16 118.7
C18 C17 C16 118.6(3)
C18 C17 H17 120.7
C16 C17 H17 120.7
N2 C20 C19 123.3(3)
N2 C20 H20 118.3
C19 C20 H20 118.3
C18 C19 C20 120.6(3)
C18 C19 H19 119.7
C20 C19 H19 119.7
C19 C18 C17 117.8(3)
C19 C18 H18 121.1
C17 C18 H18 121.1
C15 O4 H4A 109.5

loop_
_geom_bond_atom_site_label_1
_geom_bond_atom_site_label_2
_geom_bond_distance
C7 C6 1.378(2)
C7 C2 1.385(2)
C7 C8 1.486(2)
C8 O2 1.2019(17)
C8 N1 1.415(2)
C2 C3 1.385(2)
C2 C1 1.484(2)
C1 O1 1.2040(19)
C1 N1 1.406(2)
C14 C13 1.391(2)
C14 C9 1.403(2)
C14 C15 1.500(2)
C15 O3 1.206(2)
C15 O4 1.306(2)
C9 C10 1.387(2)
C9 N1 1.432(2)
C6 C5 1.386(2)
C6 H6 0.9300
C13 C12 1.381(3)
C13 H13 0.9300
C11 C12 1.374(3)
C11 C10 1.381(3)
C11 H11 0.9300
C5 C4 1.380(3)
C5 H5 0.9300
C10 H10 0.9300
N2 C16 1.305(3)
N2 C20 1.313(3)
C4 C3 1.387(3)
C4 H4 0.9300
C3 H3 0.9300
C12 H12 0.9300
C16 C17 1.403(4)
C16 H16 0.9300
C17 C18 1.351(4)
C17 H17 0.9300
C20 C19 1.346(4)
C20 H20 0.9300
C19 C18 1.345(4)
C19 H19 0.9300
C18 H18 0.9300
O4 H4A 0.8200

loop_
_geom_torsion_atom_site_label_1
_geom_torsion_atom_site_label_2
_geom_torsion_atom_site_label_3
_geom_torsion_atom_site_label_4
_geom_torsion
C6 C7 C8 O2 -2.0(3)
C2 C7 C8 O2 178.16(18)
C6 C7 C8 N1 178.66(17)
C2 C7 C8 N1 -1.15(17)
C6 C7 C2 C3 -1.0(3)
C8 C7 C2 C3 178.80(15)
C6 C7 C2 C1 -178.63(15)
C8 C7 C2 C1 1.20(18)
C7 C2 C1 O1 178.87(19)
C3 C2 C1 O1 1.6(3)
C7 C2 C1 N1 -0.80(18)
C3 C2 C1 N1 -178.10(17)
C13 C14 C15 O3 -162.68(18)
C9 C14 C15 O3 12.3(3)
C13 C14 C15 O4 14.4(2)
C9 C14 C15 O4 -170.65(16)
C13 C14 C9 C10 1.9(2)
C15 C14 C9 C10 -173.09(16)
C13 C14 C9 N1 -178.70(15)
C15 C14 C9 N1 6.3(2)
C2 C7 C6 C5 1.1(3)
C8 C7 C6 C5 -178.73(16)
C9 C14 C13 C12 -2.1(3)
C15 C14 C13 C12 173.04(16)
C7 C6 C5 C4 -0.6(3)
C12 C11 C10 C9 -1.1(3)
C14 C9 C10 C11 -0.4(3)
N1 C9 C10 C11 -179.74(15)
C6 C5 C4 C3 0.2(3)
C7 C2 C3 C4 0.5(3)
C1 C2 C3 C4 177.53(17)
C5 C4 C3 C2 -0.1(3)
C10 C11 C12 C13 1.0(3)
C14 C13 C12 C11 0.7(3)
O1 C1 N1 C8 -179.64(17)
C2 C1 N1 C8 0.05(18)
O1 C1 N1 C9 -8.5(3)
C2 C1 N1 C9 171.19(14)
O2 C8 N1 C1 -178.70(17)
C7 C8 N1 C1 0.65(17)
O2 C8 N1 C9 10.2(3)
C7 C8 N1 C9 -170.40(14)
C10 C9 N1 C1 67.2(2)
C14 C9 N1 C1 -112.13(18)
C10 C9 N1 C8 -122.75(17)
C14 C9 N1 C8 57.9(2)
C20 N2 C16 C17 2.3(5)
N2 C16 C17 C18 -2.5(5)
C16 N2 C20 C19 -0.1(4)
N2 C20 C19 C18 -2.1(5)
C20 C19 C18 C17 1.9(5)
C16 C17 C18 C19 0.3(5)

loop_
_cod_related_entry_id
_cod_related_entry_database
_cod_related_entry_code
1 ChemSpider 30661375
